data_7156277
loop_
_publ_author_name
'Boghi, Michele'
'Hall, Dennis G.'

_publ_section_title
;
 Valdecoxib vs. borazavaldecoxib: isoxazole BN/CC isosterism as a case
 study in designing and stabilizing boron heterocycles.
;
_journal_issue 26
_journal_name_full 'Organic &amp; biomolecular chemistry'
_journal_page_first 4849
_journal_page_last 4856
_journal_paper_doi 10.1039/c8ob00998h
_journal_volume 16
_journal_year 2018
_chemical_formula_moiety 'C16 H16 B N2 O2, C16 H36 N'
_chemical_formula_sum 'C32 H52 B N3 O2'
_chemical_formula_weight 521.57
_chemical_name_common 'compound 6a'
_chemical_name_systematic
'[nBu4N][(N?-(hydroxy-kappaO)-N-{2-(hydroxy-kappaO)phenyl}-2-methyl?propan?imid-amidato-kappaN)(phenyl)borate]'
_space_group_crystal_system orthorhombic
_space_group_IT_number 61
_space_group_name_Hall '-P 2ac 2ab'
_space_group_name_H-M_alt 'P b c a'
_symmetry_space_group_name_Hall '-P 2ac 2ab'
_symmetry_space_group_name_H-M 'P b c a'
_atom_sites_solution_hydrogens geom
_audit_creation_method SHELXL-2014/7
_audit_update_record
;
2018-04-17 deposited with the CCDC.
2018-06-08 downloaded from the CCDC.
;
_cell_angle_alpha 90
_cell_angle_beta 90
_cell_angle_gamma 90
_cell_formula_units_Z 16
_cell_length_a 17.9063(5)
_cell_length_b 21.5998(6)
_cell_length_c 33.6902(9)
_cell_measurement_reflns_used 9888
_cell_measurement_temperature 173(2)
_cell_measurement_theta_max 67.17
_cell_measurement_theta_min 3.46
_cell_volume 13030.4(6)
_computing_cell_refinement 'Bruker SAINT'
_computing_data_collection 'Bruker APEX2'
_computing_data_reduction 'Bruker SAINT'
_computing_molecular_graphics 'Bruker SHELXTL'
_computing_publication_material 'Bruker SHELXTL'
_computing_structure_refinement 'SHELXL-2014/7 (Sheldrick, 2014)'
_computing_structure_solution 'SHELXD (Schneider & Sheldrick, 2002)'
_diffrn_ambient_temperature 173(2)
_diffrn_measured_fraction_theta_full 0.995
_diffrn_measured_fraction_theta_max 0.989
_diffrn_measurement_device_type 'Bruker APEX-II CCD'
_diffrn_measurement_method '\f and \w scans'
_diffrn_radiation_type CuK\a
_diffrn_radiation_wavelength 1.54178
_diffrn_reflns_av_R_equivalents 0.1059
_diffrn_reflns_av_unetI/netI 0.0542
_diffrn_reflns_Laue_measured_fraction_full 0.995
_diffrn_reflns_Laue_measured_fraction_max 0.989
_diffrn_reflns_limit_h_max 21
_diffrn_reflns_limit_h_min -21
_diffrn_reflns_limit_k_max 22
_diffrn_reflns_limit_k_min -25
_diffrn_reflns_limit_l_max 40
_diffrn_reflns_limit_l_min -40
_diffrn_reflns_number 77128
_diffrn_reflns_point_group_measured_fraction_full 0.995
_diffrn_reflns_point_group_measured_fraction_max 0.989
_diffrn_reflns_theta_full 67.679
_diffrn_reflns_theta_max 68.829
_diffrn_reflns_theta_min 2.623
_exptl_absorpt_coefficient_mu 0.501
_exptl_absorpt_correction_T_max 1.0000
_exptl_absorpt_correction_T_min 0.6961
_exptl_absorpt_correction_type numerical
_exptl_absorpt_process_details 'SADABS 2016/2 (Krause et al., 2015)'
_exptl_crystal_colour colourless
_exptl_crystal_density_diffrn 1.063
_exptl_crystal_description plate
_exptl_crystal_F_000 4576
_exptl_crystal_size_max 0.321
_exptl_crystal_size_mid 0.311
_exptl_crystal_size_min 0.044
_refine_diff_density_max 0.798
_refine_diff_density_min -0.795
_refine_diff_density_rms 0.052
_refine_ls_extinction_coef 0.00008(3)
_refine_ls_extinction_expression Fc^*^=kFc[1+0.001xFc^2^\l^3^/sin(2\q)]^-1/4^
_refine_ls_extinction_method 'SHELXL-2014/7 (Sheldrick 2014'
_refine_ls_goodness_of_fit_ref 1.028
_refine_ls_hydrogen_treatment constr
_refine_ls_matrix_type full
_refine_ls_number_parameters 686
_refine_ls_number_reflns 11938
_refine_ls_number_restraints 0
_refine_ls_restrained_S_all 1.028
_refine_ls_R_factor_all 0.1221
_refine_ls_R_factor_gt 0.0740
_refine_ls_shift/su_max 0.000
_refine_ls_shift/su_mean 0.000
_refine_ls_structure_factor_coef Fsqd
_refine_ls_weighting_details 'w=1/[\s^2^(Fo^2^)+(0.1225P)^2^+5.1297P] where P=(Fo^2^+2Fc^2^)/3'
_refine_ls_weighting_scheme calc
_refine_ls_wR_factor_gt 0.2023
_refine_ls_wR_factor_ref 0.2436
_reflns_Friedel_coverage 0.000
_reflns_number_gt 7068
_reflns_number_total 11938
_reflns_threshold_expression 'I > 2\s(I)'
_cod_data_source_file c8ob00998h2.cif
_cod_data_source_block dgh1702
_cod_depositor_comments 'Adding full bibliography for 7156277--7156280.cif.'
_cod_database_code 7156277
_shelx_shelxl_version_number 2014/7
_shelx_space_group_comment
; 
The symmetry employed for this shelxl refinement is uniquely defined 
by the following loop, which should always be used as a source of 
symmetry information in preference to the above space-group names. 
They are only intended as comments. 
;
_shelx_estimated_absorpt_t_min 0.856
_shelx_estimated_absorpt_t_max 0.978

loop_
_space_group_symop_operation_xyz
'x, y, z'
'-x+1/2, -y, z+1/2'
'-x, y+1/2, -z+1/2'
'x+1/2, -y+1/2, -z'
'-x, -y, -z'
'x-1/2, y, -z-1/2'
'x, -y-1/2, z-1/2'
'-x-1/2, y-1/2, z'

loop_
_atom_site_label
_atom_site_type_symbol
_atom_site_fract_x
_atom_site_fract_y
_atom_site_fract_z
_atom_site_U_iso_or_equiv
_atom_site_adp_type
_atom_site_occupancy
_atom_site_site_symmetry_order
_atom_site_calc_flag
_atom_site_refinement_flags_posn
_atom_site_refinement_flags_adp
O1A O 0.15445(11) 0.24171(10) 0.42198(6) 0.0469(5) Uani 1 1 d . .
O2A O 0.29400(12) 0.25462(11) 0.41236(6) 0.0550(6) Uani 1 1 d . .
N1A N 0.12854(14) 0.18018(12) 0.41457(7) 0.0457(6) Uani 1 1 d . .
N2A N 0.23906(13) 0.16827(11) 0.44712(7) 0.0407(6) Uani 1 1 d . .
C1A C 0.17702(17) 0.14204(15) 0.42802(9) 0.0445(7) Uani 1 1 d . .
C2A C 0.16605(19) 0.07363(16) 0.42450(10) 0.0527(8) Uani 1 1 d . .
H2A H 0.2112 0.0562 0.4111 0.063 Uiso 1 1 calc R U
C3A C 0.0989(2) 0.05639(18) 0.39973(12) 0.0697(10) Uani 1 1 d . .
H3A H 0.0945 0.0112 0.3985 0.084 Uiso 1 1 calc R U
H3B H 0.0537 0.0738 0.4118 0.084 Uiso 1 1 calc R U
H3C H 0.1048 0.0730 0.3729 0.084 Uiso 1 1 calc R U
C4A C 0.1604(3) 0.04350(19) 0.46553(11) 0.0776(12) Uani 1 1 d . .
H4A H 0.1533 -0.0012 0.4625 0.093 Uiso 1 1 calc R U
H4B H 0.2065 0.0513 0.4804 0.093 Uiso 1 1 calc R U
H4C H 0.1179 0.0611 0.4799 0.093 Uiso 1 1 calc R U
C5A C 0.31144(17) 0.15348(15) 0.43220(8) 0.0440(7) Uani 1 1 d . .
C6A C 0.34047(17) 0.20495(17) 0.41248(9) 0.0491(8) Uani 1 1 d . .
C7A C 0.4106(2) 0.2025(2) 0.39499(10) 0.0641(10) Uani 1 1 d . .
H7A H 0.4311 0.2373 0.3817 0.077 Uiso 1 1 calc R U
C8A C 0.4500(2) 0.1464(2) 0.39763(11) 0.0684(12) Uani 1 1 d . .
H8A H 0.4979 0.1433 0.3857 0.082 Uiso 1 1 calc R U
C9A C 0.4212(2) 0.0963(2) 0.41691(11) 0.0651(11) Uani 1 1 d . .
H9A H 0.4493 0.0590 0.4181 0.078 Uiso 1 1 calc R U
C10A C 0.35134(18) 0.09896(16) 0.43481(9) 0.0516(8) Uani 1 1 d . .
H10A H 0.3316 0.0642 0.4485 0.062 Uiso 1 1 calc R U
C11A C 0.23372(15) 0.28432(14) 0.47816(9) 0.0421(7) Uani 1 1 d . .
C12A C 0.19976(17) 0.26690(16) 0.51394(9) 0.0488(8) Uani 1 1 d . .
H12A H 0.1759 0.2277 0.5155 0.059 Uiso 1 1 calc R U
C13A C 0.1998(2) 0.30519(19) 0.54730(10) 0.0611(10) Uani 1 1 d . .
H13A H 0.1761 0.2920 0.5711 0.073 Uiso 1 1 calc R U
C14A C 0.2343(2) 0.36198(19) 0.54569(12) 0.0674(11) Uani 1 1 d . .
H14A H 0.2341 0.3885 0.5682 0.081 Uiso 1 1 calc R U
C15A C 0.2690(2) 0.37994(18) 0.51148(13) 0.0674(11) Uani 1 1 d . .
H15A H 0.2935 0.4189 0.5104 0.081 Uiso 1 1 calc R U
C16A C 0.26870(18) 0.34170(16) 0.47823(11) 0.0546(8) Uani 1 1 d . .
H16A H 0.2933 0.3553 0.4548 0.066 Uiso 1 1 calc R U
B1A B 0.22948(19) 0.23896(17) 0.44020(10) 0.0439(8) Uani 1 1 d . .
O1B O 0.41142(12) 0.31765(10) 0.16464(6) 0.0471(5) Uani 1 1 d . .
O2B O 0.37990(13) 0.28783(10) 0.23488(6) 0.0536(6) Uani 1 1 d . .
N1B N 0.44108(15) 0.37867(13) 0.16001(8) 0.0497(7) Uani 1 1 d . .
N2B N 0.35087(13) 0.38750(12) 0.20748(7) 0.0440(6) Uani 1 1 d . .
C1B C 0.40766(18) 0.41485(15) 0.18442(9) 0.0472(7) Uani 1 1 d . .
C2B C 0.4287(2) 0.48127(17) 0.18804(13) 0.0681(10) Uani 1 1 d . .
H2B H 0.4442 0.4883 0.2162 0.082 Uiso 1 1 calc R U
C3B C 0.4954(3) 0.4987(2) 0.16189(15) 0.0948(15) Uani 1 1 d . .
H3D H 0.5068 0.5427 0.1654 0.114 Uiso 1 1 calc R U
H3E H 0.5388 0.4738 0.1695 0.114 Uiso 1 1 calc R U
H3F H 0.4831 0.4907 0.1340 0.114 Uiso 1 1 calc R U
C4B C 0.3614(3) 0.5233(2) 0.18009(19) 0.115(2) Uani 1 1 d . .
H4D H 0.3766 0.5667 0.1826 0.138 Uiso 1 1 calc R U
H4E H 0.3427 0.5159 0.1532 0.138 Uiso 1 1 calc R U
H4F H 0.3219 0.5143 0.1994 0.138 Uiso 1 1 calc R U
C5B C 0.35865(16) 0.38993(15) 0.24983(9) 0.0458(7) Uani 1 1 d . .
C6B C 0.37591(16) 0.33116(16) 0.26372(9) 0.0472(8) Uani 1 1 d . .
C7B C 0.38900(19) 0.3210(2) 0.30358(10) 0.0635(10) Uani 1 1 d . .
H7B H 0.4014 0.2809 0.3131 0.076 Uiso 1 1 calc R U
C8B C 0.3836(2) 0.3712(3) 0.32949(12) 0.0830(14) Uani 1 1 d . .
H8B H 0.3927 0.3652 0.3570 0.100 Uiso 1 1 calc R U
C9B C 0.3656(2) 0.4280(3) 0.31609(13) 0.0842(15) Uani 1 1 d . .
H9B H 0.3615 0.4613 0.3344 0.101 Uiso 1 1 calc R U
C10B C 0.3527(2) 0.43878(19) 0.27570(12) 0.0656(10) Uani 1 1 d . .
H10B H 0.3402 0.4790 0.2664 0.079 Uiso 1 1 calc R U
C11B C 0.2785(2) 0.28607(18) 0.18122(9) 0.0579(10) Uani 1 1 d . .
C12B C 0.2233(2) 0.3197(2) 0.16181(10) 0.0775(13) Uani 1 1 d . .
H12B H 0.2299 0.3630 0.1581 0.093 Uiso 1 1 calc R U
C13B C 0.1588(3) 0.2920(4) 0.14770(13) 0.123(3) Uani 1 1 d . .
H13B H 0.1223 0.3161 0.1343 0.147 Uiso 1 1 calc R U
C14B C 0.1477(4) 0.2293(6) 0.1531(2) 0.173(5) Uani 1 1 d . .
H14B H 0.1030 0.2101 0.1443 0.207 Uiso 1 1 calc R U
C15B C 0.2010(5) 0.1961(4) 0.1710(2) 0.152(4) Uani 1 1 d . .
H15B H 0.1943 0.1527 0.1738 0.182 Uiso 1 1 calc R U
C16B C 0.2657(3) 0.2230(2) 0.18577(13) 0.0911(16) Uani 1 1 d . .
H16B H 0.3016 0.1981 0.1991 0.109 Uiso 1 1 calc R U
B1B B 0.3541(2) 0.31871(18) 0.19618(10) 0.0452(8) Uani 1 1 d . .
N2 N 0.44384(12) 0.28416(11) 0.04319(6) 0.0374(5) Uani 1 1 d . .
C21 C 0.45268(16) 0.24800(14) 0.08193(8) 0.0398(7) Uani 1 1 d . .
H21A H 0.5039 0.2309 0.0828 0.048 Uiso 1 1 calc R U
H21B H 0.4477 0.2774 0.1043 0.048 Uiso 1 1 calc R U
C22 C 0.39830(18) 0.19555(16) 0.08844(9) 0.0499(8) Uani 1 1 d . .
H22A H 0.3991 0.1673 0.0653 0.060 Uiso 1 1 calc R U
H22B H 0.3471 0.2122 0.0913 0.060 Uiso 1 1 calc R U
C23 C 0.42020(19) 0.16019(16) 0.12605(10) 0.0567(9) Uani 1 1 d . .
H23A H 0.4738 0.1493 0.1247 0.068 Uiso 1 1 calc R U
H23B H 0.4129 0.1874 0.1494 0.068 Uiso 1 1 calc R U
C24 C 0.3750(3) 0.1020(2) 0.13144(13) 0.0844(14) Uani 1 1 d . .
H24A H 0.3908 0.0809 0.1558 0.101 Uiso 1 1 calc R U
H24B H 0.3219 0.1126 0.1334 0.101 Uiso 1 1 calc R U
H24C H 0.3828 0.0746 0.1086 0.101 Uiso 1 1 calc R U
C25 C 0.50738(15) 0.33062(14) 0.04369(8) 0.0397(7) Uani 1 1 d . .
H25A H 0.5549 0.3076 0.0466 0.048 Uiso 1 1 calc R U
H25B H 0.5016 0.3571 0.0675 0.048 Uiso 1 1 calc R U
C26 C 0.51384(17) 0.37241(15) 0.00764(9) 0.0465(7) Uani 1 1 d . .
H26A H 0.4659 0.3942 0.0031 0.056 Uiso 1 1 calc R U
H26B H 0.5253 0.3473 -0.0162 0.056 Uiso 1 1 calc R U
C27 C 0.57596(17) 0.41944(15) 0.01467(10) 0.0508(8) Uani 1 1 d . .
H27A H 0.5635 0.4446 0.0383 0.061 Uiso 1 1 calc R U
H27B H 0.6230 0.3971 0.0203 0.061 Uiso 1 1 calc R U
C28 C 0.58810(18) 0.46219(16) -0.02046(11) 0.0593(9) Uani 1 1 d . .
H28A H 0.6285 0.4913 -0.0144 0.071 Uiso 1 1 calc R U
H28B H 0.6016 0.4376 -0.0438 0.071 Uiso 1 1 calc R U
H28C H 0.5421 0.4852 -0.0259 0.071 Uiso 1 1 calc R U
C29 C 0.36848(15) 0.31505(15) 0.04030(9) 0.0446(7) Uani 1 1 d . .
H29A H 0.3297 0.2829 0.0440 0.054 Uiso 1 1 calc R U
H29B H 0.3628 0.3313 0.0130 0.054 Uiso 1 1 calc R U
C30 C 0.35230(17) 0.36730(16) 0.06894(10) 0.0510(8) Uani 1 1 d . .
H30A H 0.3869 0.4022 0.0640 0.061 Uiso 1 1 calc R U
H30B H 0.3595 0.3529 0.0966 0.061 Uiso 1 1 calc R U
C31 C 0.2719(2) 0.3885(2) 0.06302(12) 0.0721(12) Uani 1 1 d . .
H31A H 0.2630 0.3952 0.0343 0.086 Uiso 1 1 calc R U
H31B H 0.2378 0.3553 0.0721 0.086 Uiso 1 1 calc R U
C32 C 0.2536(3) 0.4479(2) 0.08536(14) 0.0904(15) Uani 1 1 d . .
H32A H 0.2015 0.4593 0.0805 0.109 Uiso 1 1 calc R U
H32B H 0.2613 0.4414 0.1139 0.109 Uiso 1 1 calc R U
H32C H 0.2864 0.4813 0.0761 0.109 Uiso 1 1 calc R U
C33 C 0.44893(17) 0.24175(15) 0.00740(8) 0.0460(7) Uani 1 1 d . .
H33A H 0.4038 0.2152 0.0069 0.055 Uiso 1 1 calc R U
H33B H 0.4481 0.2676 -0.0169 0.055 Uiso 1 1 calc R U
C34 C 0.5171(2) 0.20035(17) 0.00573(10) 0.0567(9) Uani 1 1 d . .
H34A H 0.5109 0.1661 0.0250 0.068 Uiso 1 1 calc R U
H34B H 0.5616 0.2245 0.0137 0.068 Uiso 1 1 calc R U
C35 C 0.5302(3) 0.1731(2) -0.03554(12) 0.0801(12) Uani 1 1 d . .
H35A H 0.5354 0.2076 -0.0547 0.096 Uiso 1 1 calc R U
H35B H 0.5781 0.1502 -0.0353 0.096 Uiso 1 1 calc R U
C36 C 0.4731(3) 0.1325(3) -0.04942(18) 0.137(3) Uani 1 1 d . .
H36A H 0.4862 0.1173 -0.0759 0.164 Uiso 1 1 calc R U
H36B H 0.4684 0.0973 -0.0312 0.164 Uiso 1 1 calc R U
H36C H 0.4256 0.1549 -0.0507 0.164 Uiso 1 1 calc R U
N3 N 0.12880(13) 0.27778(12) 0.29338(7) 0.0402(6) Uani 1 1 d . .
C37 C 0.12129(16) 0.30842(14) 0.33390(8) 0.0408(7) Uani 1 1 d . .
H37A H 0.0714 0.3281 0.3355 0.049 Uiso 1 1 calc R U
H37B H 0.1232 0.2757 0.3545 0.049 Uiso 1 1 calc R U
C38 C 0.17959(18) 0.35675(15) 0.34380(9) 0.0479(8) Uani 1 1 d . .
H38A H 0.1811 0.3885 0.3226 0.057 Uiso 1 1 calc R U
H38B H 0.2294 0.3371 0.3455 0.057 Uiso 1 1 calc R U
C39 C 0.16048(18) 0.38732(15) 0.38349(9) 0.0482(8) Uani 1 1 d . .
H39A H 0.1084 0.4026 0.3826 0.058 Uiso 1 1 calc R U
H39B H 0.1637 0.3560 0.4049 0.058 Uiso 1 1 calc R U
C40 C 0.2119(2) 0.44060(17) 0.39329(11) 0.0651(10) Uani 1 1 d . .
H40A H 0.1975 0.4586 0.4189 0.078 Uiso 1 1 calc R U
H40B H 0.2635 0.4256 0.3948 0.078 Uiso 1 1 calc R U
H40C H 0.2081 0.4722 0.3725 0.078 Uiso 1 1 calc R U
C41 C 0.13243(16) 0.32501(14) 0.26012(8) 0.0433(7) Uani 1 1 d . .
H41A H 0.1791 0.3492 0.2631 0.052 Uiso 1 1 calc R U
H41B H 0.1353 0.3026 0.2345 0.052 Uiso 1 1 calc R U
C42 C 0.06738(18) 0.36980(17) 0.25824(10) 0.0536(8) Uani 1 1 d . .
H42A H 0.0641 0.3931 0.2835 0.064 Uiso 1 1 calc R U
H42B H 0.0203 0.3464 0.2548 0.064 Uiso 1 1 calc R U
C43 C 0.0771(2) 0.41510(19) 0.22383(11) 0.0677(11) Uani 1 1 d . .
H43A H 0.0825 0.3912 0.1989 0.081 Uiso 1 1 calc R U
H43B H 0.0313 0.4405 0.2215 0.081 Uiso 1 1 calc R U
C44 C 0.1427(2) 0.4574(2) 0.22791(16) 0.0941(16) Uani 1 1 d . .
H44A H 0.1452 0.4849 0.2048 0.113 Uiso 1 1 calc R U
H44B H 0.1373 0.4822 0.2521 0.113 Uiso 1 1 calc R U
H44C H 0.1886 0.4329 0.2295 0.113 Uiso 1 1 calc R U
C45 C 0.20114(16) 0.24118(15) 0.29024(9) 0.0444(7) Uani 1 1 d . .
H45A H 0.2058 0.2259 0.2626 0.053 Uiso 1 1 calc R U
H45B H 0.2432 0.2700 0.2950 0.053 Uiso 1 1 calc R U
C46 C 0.2098(2) 0.18686(19) 0.31779(12) 0.0699(11) Uani 1 1 d . .
H46A H 0.1657 0.1595 0.3155 0.084 Uiso 1 1 calc R U
H46B H 0.2129 0.2017 0.3455 0.084 Uiso 1 1 calc R U
C47 C 0.2800(2) 0.1508(2) 0.30751(16) 0.0860(14) Uani 1 1 d . .
H47A H 0.2851 0.1508 0.2783 0.103 Uiso 1 1 calc R U
H47B H 0.3232 0.1739 0.3183 0.103 Uiso 1 1 calc R U
C48 C 0.2857(4) 0.0919(3) 0.3199(3) 0.187(4) Uani 1 1 d . .
H48A H 0.3336 0.0747 0.3112 0.225 Uiso 1 1 calc R U
H48B H 0.2830 0.0907 0.3490 0.225 Uiso 1 1 calc R U
H48C H 0.2448 0.0675 0.3087 0.225 Uiso 1 1 calc R U
C49 C 0.06031(17) 0.23661(16) 0.28945(9) 0.0496(8) Uani 1 1 d . .
H49A H 0.0152 0.2624 0.2932 0.060 Uiso 1 1 calc R U
H49B H 0.0612 0.2056 0.3111 0.060 Uiso 1 1 calc R U
C50 C 0.0537(2) 0.20252(18) 0.24990(11) 0.0649(10) Uani 1 1 d . .
H50A H 0.1014 0.1814 0.2439 0.078 Uiso 1 1 calc R U
H50B H 0.0438 0.2328 0.2285 0.078 Uiso 1 1 calc R U
C51 C -0.0096(2) 0.1546(2) 0.25102(16) 0.0833(14) Uani 1 1 d . .
H51A H -0.0547 0.1743 0.2625 0.100 Uiso 1 1 calc R U
H51B H -0.0217 0.1422 0.2235 0.100 Uiso 1 1 calc R U
C52 C 0.0080(4) 0.1002(3) 0.27362(18) 0.125(2) Uani 1 1 d . .
H52A H -0.0347 0.0718 0.2731 0.149 Uiso 1 1 calc R U
H52B H 0.0517 0.0798 0.2621 0.149 Uiso 1 1 calc R U
H52C H 0.0188 0.1120 0.3011 0.149 Uiso 1 1 calc R U

loop_
_atom_site_aniso_label
_atom_site_aniso_U_11
_atom_site_aniso_U_22
_atom_site_aniso_U_33
_atom_site_aniso_U_23
_atom_site_aniso_U_13
_atom_site_aniso_U_12
O1A 0.0440(12) 0.0484(13) 0.0483(12) 0.0023(9) -0.0024(9) 0.0091(9)
O2A 0.0474(13) 0.0668(16) 0.0508(13) 0.0155(11) 0.0124(10) 0.0083(11)
N1A 0.0465(15) 0.0473(16) 0.0435(14) -0.0030(11) 0.0026(11) 0.0057(12)
N2A 0.0386(13) 0.0471(15) 0.0363(12) -0.0018(10) 0.0013(10) 0.0098(11)
C1A 0.0445(17) 0.051(2) 0.0382(16) -0.0003(13) 0.0060(13) 0.0100(14)
C2A 0.056(2) 0.051(2) 0.0508(19) -0.0061(14) 0.0023(15) 0.0060(15)
C3A 0.070(3) 0.064(3) 0.075(3) -0.0128(19) -0.007(2) -0.0022(19)
C4A 0.108(3) 0.059(3) 0.065(2) 0.0073(19) -0.006(2) -0.009(2)
C5A 0.0422(16) 0.057(2) 0.0328(14) -0.0057(13) -0.0048(12) 0.0124(14)
C6A 0.0406(17) 0.071(2) 0.0355(15) -0.0019(14) -0.0004(12) 0.0104(15)
C7A 0.048(2) 0.102(3) 0.0425(19) -0.0067(18) 0.0050(15) 0.0036(19)
C8A 0.0394(19) 0.111(4) 0.055(2) -0.023(2) 0.0013(16) 0.020(2)
C9A 0.046(2) 0.086(3) 0.063(2) -0.021(2) -0.0094(17) 0.0269(19)
C10A 0.0497(18) 0.060(2) 0.0450(17) -0.0127(15) -0.0082(14) 0.0166(15)
C11A 0.0340(15) 0.0427(18) 0.0495(17) 0.0044(13) -0.0029(13) 0.0108(12)
C12A 0.0427(17) 0.057(2) 0.0465(17) 0.0005(14) -0.0048(14) 0.0051(14)
C13A 0.055(2) 0.081(3) 0.0481(19) -0.0058(17) -0.0085(16) 0.0172(19)
C14A 0.070(3) 0.063(3) 0.070(3) -0.0191(19) -0.030(2) 0.021(2)
C15A 0.059(2) 0.051(2) 0.092(3) -0.006(2) -0.030(2) 0.0064(17)
C16A 0.0433(18) 0.052(2) 0.069(2) 0.0079(17) -0.0123(16) 0.0048(15)
B1A 0.0382(18) 0.051(2) 0.0427(18) 0.0064(15) 0.0038(14) 0.0090(15)
O1B 0.0508(12) 0.0517(13) 0.0390(11) -0.0016(9) 0.0074(9) -0.0046(10)
O2B 0.0715(15) 0.0499(14) 0.0393(11) 0.0027(10) 0.0039(10) 0.0059(11)
N1B 0.0484(15) 0.0550(18) 0.0459(15) 0.0098(12) -0.0006(12) -0.0067(12)
N2B 0.0394(14) 0.0464(16) 0.0463(14) -0.0008(11) -0.0008(11) -0.0016(11)
C1B 0.0471(18) 0.0462(19) 0.0482(18) 0.0061(14) -0.0060(14) 0.0014(14)
C2B 0.069(2) 0.050(2) 0.086(3) 0.0115(19) -0.004(2) -0.0030(18)
C3B 0.109(4) 0.065(3) 0.110(4) 0.021(3) 0.022(3) -0.028(3)
C4B 0.112(4) 0.057(3) 0.176(6) 0.021(3) -0.027(4) 0.011(3)
C5B 0.0336(15) 0.057(2) 0.0467(17) -0.0134(14) 0.0058(13) -0.0063(14)
C6B 0.0373(16) 0.067(2) 0.0371(15) -0.0040(14) 0.0052(12) -0.0064(14)
C7B 0.048(2) 0.103(3) 0.0397(18) 0.0049(18) 0.0033(15) -0.0095(19)
C8B 0.063(3) 0.143(5) 0.043(2) -0.019(3) 0.0033(18) -0.026(3)
C9B 0.073(3) 0.117(4) 0.063(3) -0.050(3) 0.017(2) -0.025(3)
C10B 0.051(2) 0.071(3) 0.075(3) -0.028(2) 0.0151(18) -0.0090(18)
C11B 0.063(2) 0.072(3) 0.0394(17) -0.0152(16) 0.0207(16) -0.0271(18)
C12B 0.055(2) 0.135(4) 0.043(2) -0.003(2) -0.0018(17) -0.031(2)
C13B 0.065(3) 0.249(8) 0.055(3) -0.029(4) 0.003(2) -0.058(4)
C14B 0.123(6) 0.298(13) 0.097(5) -0.106(7) 0.060(4) -0.142(8)
C15B 0.170(7) 0.156(7) 0.129(6) -0.084(5) 0.096(5) -0.126(6)
C16B 0.111(4) 0.086(3) 0.076(3) -0.032(2) 0.048(3) -0.051(3)
B1B 0.049(2) 0.051(2) 0.0362(17) -0.0019(15) 0.0038(15) -0.0023(16)
N2 0.0315(12) 0.0472(15) 0.0334(12) 0.0024(10) -0.0045(9) -0.0033(10)
C21 0.0365(15) 0.0516(19) 0.0312(14) 0.0042(12) -0.0031(11) -0.0003(13)
C22 0.0439(18) 0.063(2) 0.0432(17) 0.0081(14) -0.0041(13) -0.0093(15)
C23 0.053(2) 0.064(2) 0.0522(19) 0.0157(16) -0.0049(15) -0.0058(16)
C24 0.097(3) 0.081(3) 0.076(3) 0.029(2) -0.012(2) -0.026(2)
C25 0.0311(14) 0.0491(18) 0.0388(15) 0.0013(12) -0.0058(11) -0.0018(12)
C26 0.0399(17) 0.054(2) 0.0453(17) 0.0058(14) -0.0006(13) 0.0000(14)
C27 0.0351(16) 0.055(2) 0.063(2) 0.0084(16) -0.0001(14) -0.0004(13)
C28 0.0433(18) 0.060(2) 0.075(2) 0.0188(18) 0.0058(17) 0.0034(16)
C29 0.0299(15) 0.064(2) 0.0398(16) 0.0077(14) -0.0068(12) 0.0003(13)
C30 0.0384(17) 0.067(2) 0.0475(18) 0.0057(15) -0.0028(14) 0.0089(15)
C31 0.050(2) 0.106(3) 0.061(2) 0.012(2) 0.0036(17) 0.025(2)
C32 0.077(3) 0.096(4) 0.098(3) 0.016(3) 0.029(2) 0.036(3)
C33 0.0483(18) 0.058(2) 0.0320(15) -0.0047(13) -0.0068(13) -0.0070(14)
C34 0.058(2) 0.066(2) 0.0459(18) -0.0075(16) 0.0005(15) 0.0041(17)
C35 0.086(3) 0.096(3) 0.058(2) -0.018(2) 0.001(2) 0.005(2)
C36 0.098(4) 0.181(6) 0.132(5) -0.081(5) -0.002(4) -0.011(4)
N3 0.0343(13) 0.0475(15) 0.0389(13) -0.0028(10) 0.0057(10) -0.0049(10)
C37 0.0396(16) 0.0481(18) 0.0346(15) -0.0009(12) 0.0066(12) -0.0001(13)
C38 0.0462(17) 0.054(2) 0.0432(17) -0.0069(14) 0.0052(13) -0.0059(14)
C39 0.0524(19) 0.050(2) 0.0425(17) -0.0022(13) 0.0035(14) -0.0015(14)
C40 0.083(3) 0.058(2) 0.055(2) -0.0139(17) 0.0085(18) -0.0165(19)
C41 0.0398(16) 0.054(2) 0.0363(15) 0.0031(13) 0.0043(12) -0.0065(13)
C42 0.0384(17) 0.068(2) 0.054(2) 0.0086(16) 0.0013(14) -0.0004(15)
C43 0.052(2) 0.085(3) 0.067(2) 0.023(2) 0.0013(17) 0.0081(19)
C44 0.070(3) 0.081(3) 0.132(4) 0.049(3) 0.006(3) 0.002(2)
C45 0.0376(16) 0.051(2) 0.0447(16) -0.0050(13) 0.0088(13) 0.0011(13)
C46 0.058(2) 0.072(3) 0.080(3) 0.019(2) 0.0235(19) 0.0138(18)
C47 0.064(3) 0.064(3) 0.130(4) 0.015(3) 0.017(3) 0.017(2)
C48 0.118(5) 0.078(5) 0.366(13) -0.046(6) 0.084(7) 0.007(4)
C49 0.0401(17) 0.053(2) 0.0561(19) -0.0073(15) 0.0079(14) -0.0144(14)
C50 0.055(2) 0.071(3) 0.069(2) -0.0186(19) 0.0031(18) -0.0143(18)
C51 0.056(2) 0.063(3) 0.131(4) -0.028(3) 0.001(2) -0.014(2)
C52 0.136(5) 0.091(4) 0.146(5) -0.038(4) 0.039(4) -0.040(4)

loop_
_atom_type_symbol
_atom_type_description
_atom_type_scat_dispersion_real
_atom_type_scat_dispersion_imag
_atom_type_scat_source
C C 0.0181 0.0091 'International Tables Vol C Tables 4.2.6.8 and 6.1.1.4'
H H 0.0000 0.0000 'International Tables Vol C Tables 4.2.6.8 and 6.1.1.4'
B B 0.0090 0.0039 'International Tables Vol C Tables 4.2.6.8 and 6.1.1.4'
N N 0.0311 0.0180 'International Tables Vol C Tables 4.2.6.8 and 6.1.1.4'
O O 0.0492 0.0322 'International Tables Vol C Tables 4.2.6.8 and 6.1.1.4'

loop_
_geom_angle_atom_site_label_1
_geom_angle_atom_site_label_2
_geom_angle_atom_site_label_3
_geom_angle
N1A O1A B1A 109.3(2)
C6A O2A B1A 106.7(2)
C1A N1A O1A 108.4(2)
C1A N2A C5A 117.9(2)
C1A N2A B1A 103.9(2)
C5A N2A B1A 105.5(2)
N1A C1A N2A 116.1(3)
N1A C1A C2A 121.3(3)
N2A C1A C2A 122.6(3)
C1A C2A C3A 113.1(3)
C1A C2A C4A 110.9(3)
C3A C2A C4A 110.0(3)
C10A C5A C6A 121.1(3)
C10A C5A N2A 129.7(3)
C6A C5A N2A 109.1(3)
O2A C6A C7A 125.7(3)
O2A C6A C5A 113.7(3)
C7A C6A C5A 120.5(3)
C6A C7A C8A 117.4(4)
C9A C8A C7A 121.7(3)
C8A C9A C10A 120.9(3)
C5A C10A C9A 118.3(4)
C16A C11A C12A 115.7(3)
C16A C11A B1A 124.4(3)
C12A C11A B1A 119.9(3)
C13A C12A C11A 122.2(3)
C14A C13A C12A 119.9(4)
C15A C14A C13A 119.4(4)
C14A C15A C16A 120.6(4)
C11A C16A C15A 122.2(4)
O1A B1A O2A 115.1(3)
O1A B1A N2A 101.7(3)
O2A B1A N2A 103.1(2)
O1A B1A C11A 110.3(2)
O2A B1A C11A 108.5(3)
N2A B1A C11A 118.2(3)
N1B O1B B1B 108.8(2)
C6B O2B B1B 107.1(2)
C1B N1B O1B 108.6(2)
C1B N2B C5B 117.6(2)
C1B N2B B1B 104.0(2)
C5B N2B B1B 106.2(2)
N1B C1B N2B 115.8(3)
N1B C1B C2B 121.4(3)
N2B C1B C2B 122.8(3)
C1B C2B C3B 112.8(3)
C1B C2B C4B 111.0(3)
C3B C2B C4B 111.5(4)
C10B C5B C6B 120.4(3)
C10B C5B N2B 130.7(3)
C6B C5B N2B 108.9(3)
O2B C6B C7B 125.5(3)
O2B C6B C5B 113.8(3)
C7B C6B C5B 120.8(3)
C6B C7B C8B 118.2(4)
C9B C8B C7B 121.0(4)
C8B C9B C10B 121.1(4)
C5B C10B C9B 118.5(4)
C16B C11B C12B 116.5(4)
C16B C11B B1B 122.3(4)
C12B C11B B1B 121.1(3)
C13B C12B C11B 121.9(5)
C14B C13B C12B 119.9(7)
C15B C14B C13B 118.9(6)
C14B C15B C16B 122.1(8)
C15B C16B C11B 120.6(6)
O1B B1B N2B 102.7(3)
O1B B1B O2B 113.3(3)
N2B B1B O2B 102.8(2)
O1B B1B C11B 110.6(3)
N2B B1B C11B 118.1(3)
O2B B1B C11B 109.2(3)
C29 N2 C33 105.6(2)
C29 N2 C25 112.3(2)
C33 N2 C25 111.3(2)
C29 N2 C21 111.9(2)
C33 N2 C21 111.3(2)
C25 N2 C21 104.5(2)
C22 C21 N2 116.1(2)
C21 C22 C23 109.2(2)
C24 C23 C22 112.3(3)
N2 C25 C26 116.2(2)
C25 C26 C27 109.1(2)
C28 C27 C26 112.9(3)
N2 C29 C30 117.4(2)
C29 C30 C31 108.8(3)
C32 C31 C30 113.1(4)
C34 C33 N2 115.8(2)
C33 C34 C35 112.7(3)
C36 C35 C34 115.1(4)
C41 N3 C49 111.3(2)
C41 N3 C45 105.2(2)
C49 N3 C45 112.1(2)
C41 N3 C37 111.9(2)
C49 N3 C37 105.1(2)
C45 N3 C37 111.3(2)
C38 C37 N3 115.9(2)
C37 C38 C39 109.6(2)
C40 C39 C38 112.6(3)
C42 C41 N3 115.3(2)
C41 C42 C43 110.7(3)
C44 C43 C42 114.3(3)
C46 C45 N3 116.8(2)
C45 C46 C47 110.2(3)
C48 C47 C46 118.6(4)
N3 C49 C50 114.9(2)
C49 C50 C51 111.2(3)
C52 C51 C50 113.8(4)

loop_
_geom_bond_atom_site_label_1
_geom_bond_atom_site_label_2
_geom_bond_distance
O1A N1A 1.430(3)
O1A B1A 1.478(4)
O2A C6A 1.358(4)
O2A B1A 1.526(4)
N1A C1A 1.280(4)
N2A C1A 1.403(4)
N2A C5A 1.426(4)
N2A B1A 1.554(4)
C1A C2A 1.495(5)
C2A C3A 1.511(5)
C2A C4A 1.531(5)
C5A C10A 1.380(4)
C5A C6A 1.395(5)
C6A C7A 1.388(4)
C7A C8A 1.405(5)
C8A C9A 1.363(6)
C9A C10A 1.390(5)
C11A C16A 1.389(4)
C11A C12A 1.402(4)
C11A B1A 1.613(5)
C12A C13A 1.395(5)
C13A C14A 1.374(5)
C14A C15A 1.365(6)
C15A C16A 1.392(5)
O1B N1B 1.430(3)
O1B B1B 1.477(4)
O2B C6B 1.351(4)
O2B B1B 1.536(4)
N1B C1B 1.283(4)
N2B C1B 1.409(4)
N2B C5B 1.435(4)
N2B B1B 1.535(4)
C1B C2B 1.488(5)
C2B C3B 1.530(6)
C2B C4B 1.533(6)
C5B C10B 1.373(4)
C5B C6B 1.388(5)
C6B C7B 1.381(4)
C7B C8B 1.395(6)
C8B C9B 1.347(7)
C9B C10B 1.399(6)
C11B C16B 1.389(5)
C11B C12B 1.391(6)
C11B B1B 1.608(5)
C12B C13B 1.384(6)
C13B C14B 1.381(11)
C14B C15B 1.337(13)
C15B C16B 1.388(8)
N2 C29 1.509(3)
N2 C33 1.517(3)
N2 C25 1.517(3)
N2 C21 1.529(3)
C21 C22 1.510(4)
C22 C23 1.531(4)
C23 C24 1.506(5)
C25 C26 1.518(4)
C26 C27 1.525(4)
C27 C28 1.517(4)
C29 C30 1.513(4)
C30 C31 1.523(4)
C31 C32 1.523(6)
C33 C34 1.514(4)
C34 C35 1.528(5)
C35 C36 1.426(6)
N3 C41 1.517(4)
N3 C49 1.521(4)
N3 C45 1.521(4)
N3 C37 1.523(3)
C37 C38 1.514(4)
C38 C39 1.530(4)
C39 C40 1.510(4)
C41 C42 1.515(4)
C42 C43 1.527(5)
C43 C44 1.495(6)
C45 C46 1.504(5)
C46 C47 1.519(5)
C47 C48 1.342(7)
C49 C50 1.527(4)
C50 C51 1.534(5)
C51 C52 1.435(7)

loop_
_geom_torsion_atom_site_label_1
_geom_torsion_atom_site_label_2
_geom_torsion_atom_site_label_3
_geom_torsion_atom_site_label_4
_geom_torsion
B1A O1A N1A C1A 3.4(3)
O1A N1A C1A N2A 2.3(3)
O1A N1A C1A C2A -179.6(2)
C5A N2A C1A N1A -122.8(3)
B1A N2A C1A N1A -6.6(3)
C5A N2A C1A C2A 59.1(4)
B1A N2A C1A C2A 175.4(3)
N1A C1A C2A C3A 7.0(4)
N2A C1A C2A C3A -175.1(3)
N1A C1A C2A C4A -117.1(3)
N2A C1A C2A C4A 60.9(4)
C1A N2A C5A C10A -72.5(4)
B1A N2A C5A C10A 172.1(3)
C1A N2A C5A C6A 107.1(3)
B1A N2A C5A C6A -8.3(3)
B1A O2A C6A C7A -171.7(3)
B1A O2A C6A C5A 8.7(4)
C10A C5A C6A O2A 179.5(3)
N2A C5A C6A O2A -0.1(4)
C10A C5A C6A C7A -0.1(5)
N2A C5A C6A C7A -179.7(3)
O2A C6A C7A C8A -178.8(3)
C5A C6A C7A C8A 0.7(5)
C6A C7A C8A C9A -0.7(5)
C7A C8A C9A C10A 0.0(6)
C6A C5A C10A C9A -0.6(5)
N2A C5A C10A C9A 178.9(3)
C8A C9A C10A C5A 0.7(5)
C16A C11A C12A C13A 1.1(4)
B1A C11A C12A C13A -178.1(3)
C11A C12A C13A C14A -0.2(5)
C12A C13A C14A C15A -0.8(5)
C13A C14A C15A C16A 0.9(5)
C12A C11A C16A C15A -1.0(4)
B1A C11A C16A C15A 178.1(3)
C14A C15A C16A C11A 0.1(5)
N1A O1A B1A O2A 103.9(3)
N1A O1A B1A N2A -6.8(3)
N1A O1A B1A C11A -133.0(2)
C6A O2A B1A O1A -122.7(3)
C6A O2A B1A N2A -12.9(3)
C6A O2A B1A C11A 113.2(3)
C1A N2A B1A O1A 7.6(3)
C5A N2A B1A O1A 132.2(2)
C1A N2A B1A O2A -111.9(2)
C5A N2A B1A O2A 12.7(3)
C1A N2A B1A C11A 128.5(3)
C5A N2A B1A C11A -106.9(3)
C16A C11A B1A O1A -103.3(3)
C12A C11A B1A O1A 75.8(3)
C16A C11A B1A O2A 23.6(4)
C12A C11A B1A O2A -157.3(3)
C16A C11A B1A N2A 140.3(3)
C12A C11A B1A N2A -40.5(4)
B1B O1B N1B C1B -0.8(3)
O1B N1B C1B N2B -2.3(4)
O1B N1B C1B C2B 177.2(3)
C5B N2B C1B N1B 121.2(3)
B1B N2B C1B N1B 4.2(4)
C5B N2B C1B C2B -58.3(4)
B1B N2B C1B C2B -175.2(3)
N1B C1B C2B C3B -3.3(5)
N2B C1B C2B C3B 176.1(3)
N1B C1B C2B C4B 122.6(4)
N2B C1B C2B C4B -58.0(5)
C1B N2B C5B C10B 71.0(4)
B1B N2B C5B C10B -173.2(3)
C1B N2B C5B C6B -108.0(3)
B1B N2B C5B C6B 7.8(3)
B1B O2B C6B C7B 174.9(3)
B1B O2B C6B C5B -6.6(3)
C10B C5B C6B O2B -179.9(3)
N2B C5B C6B O2B -0.8(3)
C10B C5B C6B C7B -1.4(5)
N2B C5B C6B C7B 177.7(3)
O2B C6B C7B C8B 179.1(3)
C5B C6B C7B C8B 0.7(5)
C6B C7B C8B C9B 0.4(6)
C7B C8B C9B C10B -0.9(6)
C6B C5B C10B C9B 0.9(5)
N2B C5B C10B C9B -178.0(3)
C8B C9B C10B C5B 0.2(6)
C16B C11B C12B C13B 0.0(5)
B1B C11B C12B C13B 178.1(3)
C11B C12B C13B C14B 0.7(7)
C12B C13B C14B C15B -2.0(10)
C13B C14B C15B C16B 2.7(11)
C14B C15B C16B C11B -2.0(9)
C12B C11B C16B C15B 0.6(5)
B1B C11B C16B C15B -177.4(4)
N1B O1B B1B N2B 3.1(3)
N1B O1B B1B O2B -107.0(3)
N1B O1B B1B C11B 130.0(3)
C1B N2B B1B O1B -4.2(3)
C5B N2B B1B O1B -128.8(2)
C1B N2B B1B O2B 113.7(3)
C5B N2B B1B O2B -11.0(3)
C1B N2B B1B C11B -126.1(3)
C5B N2B B1B C11B 109.2(3)
C6B O2B B1B O1B 120.7(3)
C6B O2B B1B N2B 10.7(3)
C6B O2B B1B C11B -115.5(3)
C16B C11B B1B O1B 89.3(4)
C12B C11B B1B O1B -88.7(4)
C16B C11B B1B N2B -152.9(3)
C12B C11B B1B N2B 29.2(4)
C16B C11B B1B O2B -36.0(4)
C12B C11B B1B O2B 146.0(3)
C29 N2 C21 C22 61.3(3)
C33 N2 C21 C22 -56.7(3)
C25 N2 C21 C22 -177.0(3)
N2 C21 C22 C23 173.9(3)
C21 C22 C23 C24 -172.1(3)
C29 N2 C25 C26 -60.1(3)
C33 N2 C25 C26 58.1(3)
C21 N2 C25 C26 178.4(2)
N2 C25 C26 C27 175.2(2)
C25 C26 C27 C28 178.3(3)
C33 N2 C29 C30 -171.2(3)
C25 N2 C29 C30 -49.7(3)
C21 N2 C29 C30 67.5(3)
N2 C29 C30 C31 -175.9(3)
C29 C30 C31 C32 -170.3(3)
C29 N2 C33 C34 -174.1(3)
C25 N2 C33 C34 63.7(3)
C21 N2 C33 C34 -52.4(3)
N2 C33 C34 C35 -163.7(3)
C33 C34 C35 C36 -64.0(6)
C41 N3 C37 C38 -53.7(3)
C49 N3 C37 C38 -174.7(3)
C45 N3 C37 C38 63.6(3)
N3 C37 C38 C39 174.8(3)
C37 C38 C39 C40 -174.2(3)
C49 N3 C41 C42 61.2(3)
C45 N3 C41 C42 -177.1(3)
C37 N3 C41 C42 -56.1(3)
N3 C41 C42 C43 179.9(3)
C41 C42 C43 C44 -64.8(5)
C41 N3 C45 C46 -174.9(3)
C49 N3 C45 C46 -53.8(4)
C37 N3 C45 C46 63.7(4)
N3 C45 C46 C47 173.0(3)
C45 C46 C47 C48 -159.9(6)
C41 N3 C49 C50 56.2(4)
C45 N3 C49 C50 -61.3(4)
C37 N3 C49 C50 177.6(3)
N3 C49 C50 C51 171.0(3)
C49 C50 C51 C52 -74.3(5)
